data_4111505
loop_
_publ_author_name
'Easwaran Arunkumar'
'Christopher C. Forbes'
'Bruce C. Noll'
'Bradley D. Smith'

_publ_contact_author_address
;Department of Chemistry and Biochemistry
University of Notre Dame
Notre Dame, IN 46556
USA
;
_publ_contact_author_email Bradley.D.Smith.115@nd.edu
_publ_contact_author_fax 01(574)6316652
_publ_contact_author_name 'Professor Bradley D. Smith'
_publ_contact_author_phone 01(574)6318632
_publ_section_title
;
 Squaraine-Derived Rotaxanes: Sterically Protected Fluorescent Near-IR
 Dyes
;
_journal_name_full 'Journal of the American Chemical Society'
_journal_page_first 3288
_journal_page_last 3289
_journal_paper_doi 10.1021/ja042404n
_journal_volume 127
_journal_year 2005
_chemical_compound_source synthesized
_chemical_formula_moiety 'C44 H36 N2 O2, C30 H26 N6 O4, 2(H2 O)'
_chemical_formula_sum 'C74 H66 N8 O8'
_chemical_formula_weight 1195.35
_space_group_IT_number 2
_symmetry_cell_setting triclinic
_symmetry_Int_Tables_number 2
_symmetry_space_group_name_Hall '-P 1'
_symmetry_space_group_name_H-M 'P -1'
_atom_sites_solution_hydrogens geom
_atom_sites_solution_primary direct
_atom_sites_solution_secondary difmap
_audit_creation_method SHELXL-97
_cell_angle_alpha 86.839(1)
_cell_angle_beta 78.258(1)
_cell_angle_gamma 77.305(1)
_cell_formula_units_Z 1
_cell_length_a 9.7987(1)
_cell_length_b 10.9613(2)
_cell_length_c 14.4900(2)
_cell_measurement_reflns_used 6017
_cell_measurement_temperature 100(2)
_cell_measurement_theta_max 31.434
_cell_measurement_theta_min 2.358
_cell_volume 1486.41(4)
_computing_cell_refinement 'APEX2/SAINT (Bruker, 2004)'
_computing_data_collection 'APEX2 (Bruker, 2004)'
_computing_data_reduction 'SAINT/XPREP (Bruker, 2004; Sheldrick, 2003)'
_computing_molecular_graphics 'XP (Sheldrick, 1998)'
_computing_publication_material 'XCIF (Sheldrick, 2001)'
_computing_structure_refinement 'SHELXL-97 (Sheldrick, 1997)'
_computing_structure_solution 'SHELXS-97 (Sheldrick, 1990)'
_diffrn_ambient_temperature 100(2)
_diffrn_detector_area_resol_mean 8.33
_diffrn_measured_fraction_theta_full 0.987
_diffrn_measured_fraction_theta_max 0.987
_diffrn_measurement_device_type 'Bruker SMART APEX CCD diffractometer'
_diffrn_measurement_method '\f and \w scans'
_diffrn_radiation_monochromator graphite
_diffrn_radiation_probe x-ray
_diffrn_radiation_type MoK\a
_diffrn_radiation_wavelength 0.71073
_diffrn_reflns_av_R_equivalents 0.0277
_diffrn_reflns_av_sigmaI/netI 0.0278
_diffrn_reflns_limit_h_max 14
_diffrn_reflns_limit_h_min -14
_diffrn_reflns_limit_k_max 16
_diffrn_reflns_limit_k_min -14
_diffrn_reflns_limit_l_max 21
_diffrn_reflns_limit_l_min -21
_diffrn_reflns_number 38334
_diffrn_reflns_theta_full 31.54
_diffrn_reflns_theta_max 31.54
_diffrn_reflns_theta_min 1.90
_diffrn_source 'fine-focus sealed tube'
_diffrn_source_type 'Siemens KFFMO2K-90'
_exptl_absorpt_coefficient_mu 0.088
_exptl_absorpt_correction_T_max 0.9917
_exptl_absorpt_correction_T_min 0.9860
_exptl_absorpt_correction_type multi-scan
_exptl_absorpt_process_details 'Blessing, R. H. (1995) Acta Cryst. A51, 33-38.'
_exptl_crystal_colour 'translucent blue'
_exptl_crystal_density_diffrn 1.335
_exptl_crystal_description needle
_exptl_crystal_F_000 630
_exptl_crystal_size_max 0.36
_exptl_crystal_size_mid 0.17
_exptl_crystal_size_min 0.12
_refine_diff_density_max 0.513
_refine_diff_density_min -0.230
_refine_diff_density_rms 0.053
_refine_ls_extinction_method none
_refine_ls_goodness_of_fit_ref 1.027
_refine_ls_hydrogen_treatment mixed
_refine_ls_matrix_type full
_refine_ls_number_parameters 422
_refine_ls_number_reflns 9802
_refine_ls_number_restraints 0
_refine_ls_restrained_S_all 1.027
_refine_ls_R_factor_all 0.0559
_refine_ls_R_factor_gt 0.0438
_refine_ls_shift/su_max 0.001
_refine_ls_shift/su_mean 0.000
_refine_ls_structure_factor_coef Fsqd
_refine_ls_weighting_details 'calc w=1/[\s^2^(Fo^2^)+(0.0598P)^2^+0.4764P] where P=(Fo^2^+2Fc^2^)/3'
_refine_ls_weighting_scheme calc
_refine_ls_wR_factor_gt 0.1097
_refine_ls_wR_factor_ref 0.1188
_reflns_number_gt 8035
_reflns_number_total 9802
_reflns_threshold_expression >2sigma(I)
_cod_data_source_file ja042404nsi20041217_114824.cif
_cod_data_source_block bcn148_0m
_cod_database_code 4111505

loop_
_symmetry_equiv_pos_as_xyz
'x, y, z'
'-x, -y, -z'

loop_
_atom_site_label
_atom_site_type_symbol
_atom_site_fract_x
_atom_site_fract_y
_atom_site_fract_z
_atom_site_U_iso_or_equiv
_atom_site_adp_type
_atom_site_occupancy
_atom_site_symmetry_multiplicity
_atom_site_calc_flag
_atom_site_refinement_flags
N1 N 0.13064(9) 1.00529(8) 0.66208(6) 0.01584(16) Uani 1 1 d .
O1 O 0.51825(8) 0.79192(7) 1.02901(5) 0.01568(14) Uani 1 1 d .
C1 C 0.07035(11) 1.12488(10) 0.62055(7) 0.01843(19) Uani 1 1 d .
H1A H 0.0352 1.1873 0.6715 0.022 Uiso 1 1 calc R
H1B H -0.0133 1.1145 0.5956 0.022 Uiso 1 1 calc R
C2 C 0.16973(11) 1.17776(10) 0.54212(7) 0.01664(18) Uani 1 1 d .
C3 C 0.11026(12) 1.28500(11) 0.49550(8) 0.0219(2) Uani 1 1 d .
H3 H 0.0114 1.3210 0.5134 0.026 Uiso 1 1 calc R
C4 C 0.19422(14) 1.33930(12) 0.42337(8) 0.0267(2) Uani 1 1 d .
H4 H 0.1526 1.4119 0.3918 0.032 Uiso 1 1 calc R
C5 C 0.33945(13) 1.28771(12) 0.39700(8) 0.0253(2) Uani 1 1 d .
H5 H 0.3969 1.3249 0.3475 0.030 Uiso 1 1 calc R
C6 C 0.39958(12) 1.18208(12) 0.44327(8) 0.0236(2) Uani 1 1 d .
H6 H 0.4987 1.1469 0.4256 0.028 Uiso 1 1 calc R
C7 C 0.31519(11) 1.12675(11) 0.51595(8) 0.0208(2) Uani 1 1 d .
H7 H 0.3571 1.0543 0.5475 0.025 Uiso 1 1 calc R
C8 C 0.07297(11) 0.89608(10) 0.64944(7) 0.01788(19) Uani 1 1 d .
H8A H -0.0130 0.9248 0.6215 0.021 Uiso 1 1 calc R
H8B H 0.0421 0.8600 0.7124 0.021 Uiso 1 1 calc R
C9 C 0.17397(11) 0.79337(10) 0.58825(7) 0.01779(19) Uani 1 1 d .
C10 C 0.18520(13) 0.66880(11) 0.61769(8) 0.0234(2) Uani 1 1 d .
H10 H 0.1355 0.6496 0.6783 0.028 Uiso 1 1 calc R
C11 C 0.26843(15) 0.57257(12) 0.55926(9) 0.0307(3) Uani 1 1 d .
H11 H 0.2747 0.4880 0.5796 0.037 Uiso 1 1 calc R
C12 C 0.34225(15) 0.60049(13) 0.47113(9) 0.0326(3) Uani 1 1 d .
H12 H 0.3991 0.5349 0.4310 0.039 Uiso 1 1 calc R
C13 C 0.33307(14) 0.72402(13) 0.44151(8) 0.0285(3) Uani 1 1 d .
H13 H 0.3845 0.7429 0.3814 0.034 Uiso 1 1 calc R
C14 C 0.24864(12) 0.82041(11) 0.49959(7) 0.0212(2) Uani 1 1 d .
H14 H 0.2419 0.9048 0.4787 0.025 Uiso 1 1 calc R
C15 C 0.21223(10) 1.00218(9) 0.72859(6) 0.01439(17) Uani 1 1 d .
C16 C 0.24809(11) 1.11252(10) 0.75435(7) 0.01680(18) Uani 1 1 d .
H16 H 0.2197 1.1891 0.7225 0.020 Uiso 1 1 calc R
C17 C 0.32377(11) 1.10953(10) 0.82515(7) 0.01638(18) Uani 1 1 d .
H17 H 0.3448 1.1847 0.8424 0.020 Uiso 1 1 calc R
C18 C 0.37078(10) 0.99649(9) 0.87269(7) 0.01373(17) Uani 1 1 d .
C19 C 0.33964(10) 0.88618(9) 0.84438(7) 0.01472(17) Uani 1 1 d .
H19 H 0.3721 0.8091 0.8744 0.018 Uiso 1 1 calc R
C20 C 0.26340(11) 0.88780(9) 0.77434(7) 0.01529(18) Uani 1 1 d .
H20 H 0.2447 0.8120 0.7563 0.018 Uiso 1 1 calc R
C21 C 0.44544(10) 0.99639(9) 0.94622(6) 0.01314(17) Uani 1 1 d .
C22 C 0.50790(10) 0.90548(9) 1.01246(6) 0.01310(17) Uani 1 1 d .
N2 N 0.67766(9) 0.63871(8) 0.87527(6) 0.01646(16) Uani 1 1 d .
H2N H 0.6117(17) 0.6740(15) 0.9214(11) 0.030(4) Uiso 1 1 d .
N3 N 0.41285(8) 0.59418(8) 0.92693(6) 0.01297(15) Uani 1 1 d .
N4 N 0.24754(9) 0.72683(8) 1.07422(6) 0.01522(16) Uani 1 1 d .
H4N H 0.3364(17) 0.7283(14) 1.0503(10) 0.024(4) Uiso 1 1 d .
O2 O 0.73302(8) 0.49102(7) 0.76007(5) 0.01800(15) Uani 1 1 d .
O3 O 0.06139(8) 0.63676(7) 1.06397(5) 0.01858(15) Uani 1 1 d .
C23 C 0.81759(11) 0.67008(10) 0.86177(8) 0.0199(2) Uani 1 1 d .
H23A H 0.8769 0.6325 0.8023 0.024 Uiso 1 1 calc R
H23B H 0.8648 0.6328 0.9140 0.024 Uiso 1 1 calc R
C24 C 0.64823(10) 0.55224(9) 0.82489(7) 0.01434(17) Uani 1 1 d .
C25 C 0.49640(10) 0.53467(9) 0.85080(7) 0.01375(17) Uani 1 1 d .
C26 C 0.44808(11) 0.46186(10) 0.79396(7) 0.01730(19) Uani 1 1 d .
H26 H 0.5106 0.4203 0.7407 0.021 Uiso 1 1 calc R
C27 C 0.30621(11) 0.45138(10) 0.81698(7) 0.01861(19) Uani 1 1 d .
H27 H 0.2695 0.4040 0.7787 0.022 Uiso 1 1 calc R
C28 C 0.21867(11) 0.51118(10) 0.89680(7) 0.01631(18) Uani 1 1 d .
H28 H 0.1220 0.5040 0.9150 0.020 Uiso 1 1 calc R
C29 C 0.27688(10) 0.58194(9) 0.94938(6) 0.01334(17) Uani 1 1 d .
C30 C 0.18508(10) 0.65141(9) 1.03536(7) 0.01400(17) Uani 1 1 d .
C31 C 0.17993(11) 0.79570(10) 1.16100(7) 0.01717(18) Uani 1 1 d .
H31A H 0.2269 0.7562 1.2128 0.021 Uiso 1 1 calc R
H31B H 0.0786 0.7894 1.1774 0.021 Uiso 1 1 calc R
C32 C 0.18763(10) 0.93248(9) 1.15347(7) 0.01452(17) Uani 1 1 d .
C33 C 0.25895(10) 0.98428(10) 1.21009(7) 0.01578(18) Uani 1 1 d .
H33 H 0.3078 0.9322 1.2529 0.019 Uiso 1 1 calc R
C34 C 0.25965(10) 1.11163(10) 1.20471(7) 0.01644(18) Uani 1 1 d .
H34 H 0.3085 1.1452 1.2441 0.020 Uiso 1 1 calc R
C35 C 0.18933(10) 1.19029(9) 1.14194(7) 0.01545(18) Uani 1 1 d .
C36 C 0.11981(11) 1.13821(10) 1.08426(7) 0.01875(19) Uani 1 1 d .
H36 H 0.0728 1.1898 1.0403 0.022 Uiso 1 1 calc R
C37 C 0.11862(11) 1.01120(10) 1.09046(7) 0.01910(19) Uani 1 1 d .
H37 H 0.0699 0.9776 1.0510 0.023 Uiso 1 1 calc R
O1W O 1.03537(9) 0.40421(8) 0.73927(6) 0.02304(17) Uani 1 1 d .
H1W1 H 1.015(2) 0.3887(17) 0.8043(14) 0.045(5) Uiso 1 1 d .
H1W2 H 0.949(2) 0.4358(17) 0.7280(13) 0.042(5) Uiso 1 1 d .

loop_
_atom_site_aniso_label
_atom_site_aniso_U_11
_atom_site_aniso_U_22
_atom_site_aniso_U_33
_atom_site_aniso_U_23
_atom_site_aniso_U_13
_atom_site_aniso_U_12
N1 0.0157(4) 0.0169(4) 0.0164(4) 0.0005(3) -0.0066(3) -0.0036(3)
O1 0.0178(3) 0.0118(3) 0.0186(3) -0.0003(3) -0.0044(3) -0.0048(2)
C1 0.0159(4) 0.0205(5) 0.0178(4) 0.0016(4) -0.0059(3) 0.0002(4)
C2 0.0193(4) 0.0169(5) 0.0149(4) -0.0013(3) -0.0065(3) -0.0034(3)
C3 0.0244(5) 0.0201(5) 0.0213(5) 0.0002(4) -0.0087(4) -0.0010(4)
C4 0.0352(6) 0.0216(6) 0.0238(5) 0.0057(4) -0.0104(4) -0.0041(5)
C5 0.0318(6) 0.0262(6) 0.0203(5) 0.0038(4) -0.0060(4) -0.0114(5)
C6 0.0221(5) 0.0261(6) 0.0229(5) 0.0010(4) -0.0042(4) -0.0064(4)
C7 0.0206(5) 0.0201(5) 0.0217(5) 0.0029(4) -0.0064(4) -0.0029(4)
C8 0.0149(4) 0.0213(5) 0.0193(4) -0.0032(4) -0.0048(3) -0.0057(4)
C9 0.0168(4) 0.0207(5) 0.0181(4) -0.0030(4) -0.0075(3) -0.0043(4)
C10 0.0283(5) 0.0233(6) 0.0205(5) 0.0001(4) -0.0090(4) -0.0057(4)
C11 0.0429(7) 0.0204(6) 0.0287(6) -0.0013(5) -0.0126(5) -0.0011(5)
C12 0.0409(7) 0.0256(6) 0.0279(6) -0.0082(5) -0.0068(5) 0.0022(5)
C13 0.0329(6) 0.0300(6) 0.0201(5) -0.0058(4) -0.0017(4) -0.0031(5)
C14 0.0237(5) 0.0215(5) 0.0190(4) -0.0028(4) -0.0050(4) -0.0046(4)
C15 0.0142(4) 0.0156(4) 0.0135(4) -0.0005(3) -0.0032(3) -0.0028(3)
C16 0.0211(4) 0.0125(4) 0.0177(4) 0.0008(3) -0.0068(3) -0.0030(3)
C17 0.0201(4) 0.0123(4) 0.0184(4) -0.0008(3) -0.0061(3) -0.0045(3)
C18 0.0144(4) 0.0130(4) 0.0148(4) -0.0007(3) -0.0034(3) -0.0043(3)
C19 0.0173(4) 0.0125(4) 0.0155(4) 0.0007(3) -0.0050(3) -0.0042(3)
C20 0.0185(4) 0.0129(4) 0.0163(4) 0.0002(3) -0.0057(3) -0.0052(3)
C21 0.0136(4) 0.0121(4) 0.0142(4) -0.0007(3) -0.0024(3) -0.0040(3)
C22 0.0125(4) 0.0136(4) 0.0137(4) -0.0017(3) -0.0021(3) -0.0038(3)
N2 0.0140(4) 0.0129(4) 0.0222(4) -0.0027(3) -0.0002(3) -0.0046(3)
N3 0.0143(3) 0.0102(4) 0.0148(3) 0.0006(3) -0.0031(3) -0.0032(3)
N4 0.0161(4) 0.0139(4) 0.0160(4) -0.0030(3) -0.0002(3) -0.0060(3)
O2 0.0180(3) 0.0155(4) 0.0184(3) -0.0014(3) -0.0001(3) -0.0019(3)
O3 0.0150(3) 0.0200(4) 0.0214(3) -0.0027(3) -0.0011(3) -0.0065(3)
C23 0.0139(4) 0.0126(5) 0.0329(5) -0.0018(4) -0.0024(4) -0.0039(3)
C24 0.0160(4) 0.0107(4) 0.0161(4) 0.0019(3) -0.0030(3) -0.0031(3)
C25 0.0152(4) 0.0106(4) 0.0154(4) 0.0010(3) -0.0029(3) -0.0031(3)
C26 0.0197(4) 0.0154(5) 0.0168(4) -0.0036(3) -0.0029(3) -0.0035(3)
C27 0.0208(5) 0.0165(5) 0.0207(4) -0.0043(4) -0.0064(4) -0.0054(4)
C28 0.0157(4) 0.0154(5) 0.0195(4) -0.0016(3) -0.0048(3) -0.0050(3)
C29 0.0146(4) 0.0108(4) 0.0150(4) 0.0004(3) -0.0033(3) -0.0035(3)
C30 0.0156(4) 0.0112(4) 0.0154(4) 0.0009(3) -0.0031(3) -0.0034(3)
C31 0.0228(5) 0.0126(4) 0.0161(4) -0.0022(3) 0.0004(3) -0.0071(3)
C32 0.0157(4) 0.0124(4) 0.0153(4) -0.0016(3) -0.0007(3) -0.0044(3)
C33 0.0171(4) 0.0143(4) 0.0161(4) -0.0007(3) -0.0032(3) -0.0036(3)
C34 0.0156(4) 0.0152(5) 0.0198(4) -0.0036(3) -0.0031(3) -0.0053(3)
C35 0.0127(4) 0.0120(4) 0.0208(4) -0.0018(3) 0.0001(3) -0.0037(3)
C36 0.0195(4) 0.0158(5) 0.0224(5) 0.0015(4) -0.0073(4) -0.0042(4)
C37 0.0220(5) 0.0167(5) 0.0220(5) -0.0013(4) -0.0090(4) -0.0070(4)
O1W 0.0197(4) 0.0235(4) 0.0247(4) -0.0011(3) -0.0018(3) -0.0042(3)

loop_
_atom_type_symbol
_atom_type_description
_atom_type_scat_dispersion_real
_atom_type_scat_dispersion_imag
_atom_type_scat_source
C C 0.0033 0.0016 'International Tables Vol C Tables 4.2.6.8 and 6.1.1.4'
H H 0.0000 0.0000 'International Tables Vol C Tables 4.2.6.8 and 6.1.1.4'
N N 0.0061 0.0033 'International Tables Vol C Tables 4.2.6.8 and 6.1.1.4'
O O 0.0106 0.0060 'International Tables Vol C Tables 4.2.6.8 and 6.1.1.4'

loop_
_geom_angle_atom_site_label_1
_geom_angle_atom_site_label_2
_geom_angle_atom_site_label_3
_geom_angle
_geom_angle_site_symmetry_1
_geom_angle_site_symmetry_3
C15 N1 C1 120.14(9) . .
C15 N1 C8 119.86(8) . .
C1 N1 C8 118.19(8) . .
N1 C1 C2 116.44(8) . .
N1 C1 H1A 108.2 . .
C2 C1 H1A 108.2 . .
N1 C1 H1B 108.2 . .
C2 C1 H1B 108.2 . .
H1A C1 H1B 107.3 . .
C7 C2 C3 119.12(10) . .
C7 C2 C1 123.78(9) . .
C3 C2 C1 117.10(9) . .
C4 C3 C2 120.55(10) . .
C4 C3 H3 119.7 . .
C2 C3 H3 119.7 . .
C3 C4 C5 120.21(11) . .
C3 C4 H4 119.9 . .
C5 C4 H4 119.9 . .
C6 C5 C4 119.67(11) . .
C6 C5 H5 120.2 . .
C4 C5 H5 120.2 . .
C5 C6 C7 120.33(11) . .
C5 C6 H6 119.8 . .
C7 C6 H6 119.8 . .
C2 C7 C6 120.12(10) . .
C2 C7 H7 119.9 . .
C6 C7 H7 119.9 . .
N1 C8 C9 115.75(8) . .
N1 C8 H8A 108.3 . .
C9 C8 H8A 108.3 . .
N1 C8 H8B 108.3 . .
C9 C8 H8B 108.3 . .
H8A C8 H8B 107.4 . .
C14 C9 C10 119.10(10) . .
C14 C9 C8 120.97(10) . .
C10 C9 C8 119.77(10) . .
C11 C10 C9 120.65(11) . .
C11 C10 H10 119.7 . .
C9 C10 H10 119.7 . .
C12 C11 C10 119.79(12) . .
C12 C11 H11 120.1 . .
C10 C11 H11 120.1 . .
C13 C12 C11 120.06(12) . .
C13 C12 H12 120.0 . .
C11 C12 H12 120.0 . .
C12 C13 C14 120.20(11) . .
C12 C13 H13 119.9 . .
C14 C13 H13 119.9 . .
C13 C14 C9 120.20(11) . .
C13 C14 H14 119.9 . .
C9 C14 H14 119.9 . .
N1 C15 C16 121.12(9) . .
N1 C15 C20 120.79(9) . .
C16 C15 C20 118.09(9) . .
C17 C16 C15 120.60(9) . .
C17 C16 H16 119.7 . .
C15 C16 H16 119.7 . .
C16 C17 C18 121.25(9) . .
C16 C17 H17 119.4 . .
C18 C17 H17 119.4 . .
C21 C18 C19 121.91(9) . .
C21 C18 C17 120.15(9) . .
C19 C18 C17 117.94(9) . .
C20 C19 C18 121.48(9) . .
C20 C19 H19 119.3 . .
C18 C19 H19 119.3 . .
C19 C20 C15 120.55(9) . .
C19 C20 H20 119.7 . .
C15 C20 H20 119.7 . .
C18 C21 C22 132.80(9) . 2_677
C18 C21 C22 137.61(9) . .
C22 C21 C22 89.59(8) 2_677 .
O1 C22 C21 133.41(9) . 2_677
O1 C22 C21 136.18(9) . .
C21 C22 C21 90.41(8) 2_677 .
C24 N2 C23 123.60(9) . .
C24 N2 H2N 118.2(11) . .
C23 N2 H2N 118.0(11) . .
C25 N3 C29 118.14(8) . .
C30 N4 C31 123.17(8) . .
C30 N4 H4N 118.2(10) . .
C31 N4 H4N 118.2(10) . .
N2 C23 C35 113.18(8) . 2_677
N2 C23 H23A 108.9 . .
C35 C23 H23A 108.9 2_677 .
N2 C23 H23B 108.9 . .
C35 C23 H23B 108.9 2_677 .
H23A C23 H23B 107.8 . .
O2 C24 N2 125.36(9) . .
O2 C24 C25 119.89(9) . .
N2 C24 C25 114.72(8) . .
N3 C25 C26 122.96(9) . .
N3 C25 C24 117.50(9) . .
C26 C25 C24 119.50(9) . .
C27 C26 C25 118.46(9) . .
C27 C26 H26 120.8 . .
C25 C26 H26 120.8 . .
C26 C27 C28 119.19(9) . .
C26 C27 H27 120.4 . .
C28 C27 H27 120.4 . .
C27 C28 C29 118.13(9) . .
C27 C28 H28 120.9 . .
C29 C28 H28 120.9 . .
N3 C29 C28 123.10(9) . .
N3 C29 C30 116.74(8) . .
C28 C29 C30 120.15(9) . .
O3 C30 N4 125.17(9) . .
O3 C30 C29 119.92(9) . .
N4 C30 C29 114.90(8) . .
N4 C31 C32 113.22(8) . .
N4 C31 H31A 108.9 . .
C32 C31 H31A 108.9 . .
N4 C31 H31B 108.9 . .
C32 C31 H31B 108.9 . .
H31A C31 H31B 107.7 . .
C33 C32 C37 118.12(9) . .
C33 C32 C31 121.91(9) . .
C37 C32 C31 119.95(9) . .
C32 C33 C34 120.92(9) . .
C32 C33 H33 119.5 . .
C34 C33 H33 119.5 . .
C33 C34 C35 120.71(9) . .
C33 C34 H34 119.6 . .
C35 C34 H34 119.6 . .
C36 C35 C34 118.41(9) . .
C36 C35 C23 119.89(9) . 2_677
C34 C35 C23 121.65(9) . 2_677
C37 C36 C35 120.60(9) . .
C37 C36 H36 119.7 . .
C35 C36 H36 119.7 . .
C36 C37 C32 121.23(10) . .
C36 C37 H37 119.4 . .
C32 C37 H37 119.4 . .
H1W1 O1W H1W2 101.4(16) . .

loop_
_geom_bond_atom_site_label_1
_geom_bond_atom_site_label_2
_geom_bond_distance
_geom_bond_site_symmetry_2
N1 C15 1.3664(12) .
N1 C1 1.4652(13) .
N1 C8 1.4661(14) .
O1 C22 1.2405(12) .
C1 C2 1.5168(15) .
C1 H1A 0.9900 .
C1 H1B 0.9900 .
C2 C7 1.3933(14) .
C2 C3 1.3962(14) .
C3 C4 1.3856(17) .
C3 H3 0.9500 .
C4 C5 1.3927(18) .
C4 H4 0.9500 .
C5 C6 1.3831(16) .
C5 H5 0.9500 .
C6 C7 1.3987(16) .
C6 H6 0.9500 .
C7 H7 0.9500 .
C8 C9 1.5154(14) .
C8 H8A 0.9900 .
C8 H8B 0.9900 .
C9 C14 1.3944(15) .
C9 C10 1.3954(16) .
C10 C11 1.3907(17) .
C10 H10 0.9500 .
C11 C12 1.3878(19) .
C11 H11 0.9500 .
C12 C13 1.3870(19) .
C12 H12 0.9500 .
C13 C14 1.3927(16) .
C13 H13 0.9500 .
C14 H14 0.9500 .
C15 C16 1.4197(15) .
C15 C20 1.4248(13) .
C16 C17 1.3779(14) .
C16 H16 0.9500 .
C17 C18 1.4164(13) .
C17 H17 0.9500 .
C18 C21 1.4096(13) .
C18 C19 1.4111(14) .
C19 C20 1.3745(13) .
C19 H19 0.9500 .
C20 H20 0.9500 .
C21 C22 1.4572(14) 2_677
C21 C22 1.4678(13) .
C22 C21 1.4571(14) 2_677
N2 C24 1.3403(13) .
N2 C23 1.4584(13) .
N2 H2N 0.871(16) .
N3 C25 1.3378(12) .
N3 C29 1.3402(12) .
N4 C30 1.3375(13) .
N4 C31 1.4614(13) .
N4 H4N 0.872(16) .
O2 C24 1.2368(12) .
O3 C30 1.2410(12) .
C23 C35 1.5156(14) 2_677
C23 H23A 0.9900 .
C23 H23B 0.9900 .
C24 C25 1.5107(14) .
C25 C26 1.3917(14) .
C26 C27 1.3908(15) .
C26 H26 0.9500 .
C27 C28 1.3913(14) .
C27 H27 0.9500 .
C28 C29 1.3943(14) .
C28 H28 0.9500 .
C29 C30 1.5128(13) .
C31 C32 1.5145(14) .
C31 H31A 0.9900 .
C31 H31B 0.9900 .
C32 C33 1.3940(14) .
C32 C37 1.3941(14) .
C33 C34 1.3952(14) .
C33 H33 0.9500 .
C34 C35 1.3974(14) .
C34 H34 0.9500 .
C35 C36 1.3942(15) .
C35 C23 1.5155(14) 2_677
C36 C37 1.3926(15) .
C36 H36 0.9500 .
C37 H37 0.9500 .
O1W H1W1 0.94(2) .
O1W H1W2 0.886(19) .
